data_4322990
loop_
_publ_author_name
'A. McAuley'
'S. Subramanian'
'M. J. Zaworotko'
'R. Atencio'

_publ_section_title
;
 A Novel Mixed Macrocycle Complex of Nickel: Synthesis, Structure, and
 Redox Chemistry of [NiII([9]aneN3)([9]aneS3)](ClO4)2.CHCl3 ([9]aneN3 =
 1,4,7-Triazacyclononane and [9]aneS3 = 1,4,7-Trithiacyclononane)
;
_journal_name_full 'Inorganic Chemistry'
_journal_page_first 4607
_journal_page_last 4610
_journal_paper_doi 10.1021/ic980099z
_journal_volume 37
_journal_year 1998
_chemical_formula_sum 'C13 H28 Cl5 N3 Ni O8 S3'
_chemical_formula_weight 686.52
_chemical_name_systematic
; 
 ? 
;
_space_group_IT_number 14
_symmetry_cell_setting monoclinic
_symmetry_space_group_name_Hall '-P 2ybc'
_symmetry_space_group_name_H-M 'P 1 21/c 1'
_atom_sites_solution_hydrogens geom
_atom_sites_solution_primary direct
_atom_sites_solution_secondary difmap
_audit_creation_method SHELXL
_cell_angle_alpha 90.00
_cell_angle_beta 107.2090(10)
_cell_angle_gamma 90.00
_cell_formula_units_Z 4
_cell_length_a 13.3911(8)
_cell_length_b 14.4430(9)
_cell_length_c 13.6116(8)
_cell_measurement_temperature 293(2)
_cell_volume 2514.7(3)
_computing_cell_refinement 'Siemens XSCANS'
_computing_data_collection 'Siemens XSCANS'
_computing_data_reduction 'Siemens SHELXTL'
_computing_molecular_graphics 'Siemens SHELXTL'
_computing_publication_material 'Siemens SHELXTL'
_computing_structure_refinement 'SHELXL-93 (Sheldrick, 1993)'
_computing_structure_solution 'SHELXS-86 (Sheldrick, 1990)'
_diffrn_ambient_temperature 293(2)
_diffrn_measurement_device 'Siemens P4'
_diffrn_measurement_method '\w scans'
_diffrn_radiation_monochromator graphite
_diffrn_radiation_source 'fine-focus sealed tube'
_diffrn_radiation_type MoK\a
_diffrn_radiation_wavelength 0.71073
_diffrn_reflns_av_R_equivalents 0.0220
_diffrn_reflns_av_sigmaI/netI 0.0288
_diffrn_reflns_limit_h_max 17
_diffrn_reflns_limit_h_min -17
_diffrn_reflns_limit_k_max 18
_diffrn_reflns_limit_k_min -18
_diffrn_reflns_limit_l_max 17
_diffrn_reflns_limit_l_min -9
_diffrn_reflns_number 15047
_diffrn_reflns_theta_max 27.88
_diffrn_reflns_theta_min 1.59
_exptl_absorpt_coefficient_mu 1.597
_exptl_absorpt_correction_type none
_exptl_crystal_density_diffrn 1.813
_exptl_crystal_F_000 1408
_exptl_crystal_size_max 0.40
_exptl_crystal_size_mid 0.38
_exptl_crystal_size_min 0.24
_refine_diff_density_max 0.431
_refine_diff_density_min -0.431
_refine_diff_density_rms 0.062
_refine_ls_extinction_method none
_refine_ls_goodness_of_fit_all 1.018
_refine_ls_goodness_of_fit_obs 1.046
_refine_ls_matrix_type full
_refine_ls_number_parameters 298
_refine_ls_number_reflns 5765
_refine_ls_number_restraints 0
_refine_ls_restrained_S_all 1.018
_refine_ls_restrained_S_obs 1.046
_refine_ls_R_factor_all 0.0368
_refine_ls_R_factor_obs 0.0278
_refine_ls_shift/esd_max 0.002
_refine_ls_shift/esd_mean 0.000
_refine_ls_structure_factor_coef Fsqd
_refine_ls_weighting_details 'w=1/[\s^2^(Fo^2^)+(0.0259P)^2^+1.7319P] where P=(Fo^2^+2Fc^2^)/3'
_refine_ls_weighting_scheme calc
_refine_ls_wR_factor_all 0.0660
_refine_ls_wR_factor_obs 0.0624
_reflns_number_observed 4916
_reflns_number_total 5765
_reflns_observed_criterion >2sigma(I)
_cod_data_source_file ic980099z.cif
_cod_data_source_block p21c
_cod_depositor_comments
;
The following automatic conversions were performed:

'_refine_ls_weighting_scheme' value 'calc
w=1/[\s^2^(Fo^2^)+(0.0259P)^2^+1.7319P] where P=(Fo^2^+2Fc^2^)/3' was
changed to 'calc'. New tag '_refine_ls_weighting_details' was
created. The value of the new tag was set to
'w=1/[\s^2^(Fo^2^)+(0.0259P)^2^+1.7319P] where P=(Fo^2^+2Fc^2^)/3'.

Automatic conversion script
Id: cif_fix_values 3143 2015-03-26 13:38:13Z robertas 
;
_cod_database_code 4322990

loop_
_symmetry_equiv_pos_as_xyz
'x, y, z'
'-x, y+1/2, -z+1/2'
'-x, -y, -z'
'x, -y-1/2, z-1/2'

loop_
_atom_site_aniso_label
_atom_site_aniso_U_11
_atom_site_aniso_U_22
_atom_site_aniso_U_33
_atom_site_aniso_U_23
_atom_site_aniso_U_13
_atom_site_aniso_U_12
Ni1 0.01904(12) 0.01646(12) 0.01851(12) -0.00053(9) 0.00722(9) -0.00057(9)
S1 0.0219(2) 0.0253(2) 0.0262(2) -0.0011(2) 0.0069(2) 0.0024(2)
S2 0.0316(3) 0.0229(2) 0.0243(2) 0.0023(2) 0.0120(2) 0.0000(2)
S3 0.0224(2) 0.0208(2) 0.0227(2) -0.0010(2) 0.0062(2) 0.0002(2)
N1 0.0261(8) 0.0192(8) 0.0233(8) 0.0000(6) 0.0080(7) -0.0031(6)
N2 0.0241(8) 0.0208(8) 0.0276(9) -0.0012(7) 0.0114(7) -0.0041(6)
N3 0.0235(8) 0.0238(8) 0.0220(8) -0.0024(6) 0.0066(7) 0.0014(6)
C1 0.0284(10) 0.0289(10) 0.0213(10) 0.0016(8) 0.0052(8) -0.0008(8)
C2 0.0259(10) 0.0275(10) 0.0246(10) -0.0040(8) 0.0058(8) -0.0049(8)
C3 0.0397(12) 0.0171(9) 0.0302(11) -0.0006(8) 0.0142(9) -0.0019(8)
C4 0.0344(11) 0.0185(9) 0.0327(11) -0.0021(8) 0.0120(9) 0.0047(8)
C5 0.0214(9) 0.0334(11) 0.0308(11) -0.0051(9) 0.0135(8) -0.0035(8)
C6 0.0289(10) 0.0310(11) 0.0261(10) -0.0018(8) 0.0156(8) -0.0063(8)
C7 0.0258(10) 0.0359(11) 0.0294(11) -0.0036(9) 0.0123(9) 0.0034(9)
C8 0.0304(10) 0.0334(11) 0.0303(11) -0.0022(9) 0.0166(9) -0.0055(9)
C9 0.0357(11) 0.0328(11) 0.0205(10) 0.0015(8) 0.0077(9) 0.0000(9)
C10 0.0295(10) 0.0255(10) 0.0226(10) -0.0005(8) 0.0008(8) 0.0011(8)
C11 0.0302(10) 0.0194(9) 0.0300(11) -0.0045(8) 0.0085(9) 0.0011(8)
C12 0.0290(10) 0.0209(10) 0.0328(11) 0.0000(8) 0.0072(9) 0.0038(8)
Cl1 0.0289(2) 0.0226(2) 0.0283(2) 0.0027(2) 0.0106(2) 0.0031(2)
O14 0.088(2) 0.0480(11) 0.0490(12) -0.0169(9) 0.0194(11) 0.0161(11)
O13 0.0485(10) 0.0533(11) 0.0575(12) 0.0238(9) 0.0227(9) -0.0079(9)
O12 0.0652(12) 0.0324(9) 0.0512(11) 0.0091(8) 0.0187(10) 0.0240(8)
O11 0.0329(9) 0.089(2) 0.0531(12) 0.0204(11) 0.0055(9) -0.0161(10)
Cl2 0.0355(3) 0.0296(3) 0.0328(3) -0.0025(2) 0.0115(2) 0.0076(2)
O24 0.0338(9) 0.0776(14) 0.0542(12) -0.0057(10) 0.0160(9) 0.0148(9)
O23 0.0617(12) 0.0468(11) 0.0471(11) -0.0104(9) -0.0073(9) 0.0105(9)
O22 0.0560(12) 0.0642(13) 0.0655(13) 0.0184(10) 0.0381(11) 0.0166(10)
O21 0.104(2) 0.0280(9) 0.0459(11) -0.0033(8) 0.0158(11) -0.0027(10)
Cl2 0.0348(3) 0.0392(3) 0.0490(4) -0.0073(3) -0.0001(3) 0.0027(2)
Cl1 0.0882(5) 0.0259(3) 0.0500(4) -0.0023(3) 0.0400(4) -0.0001(3)
Cl3 0.0301(3) 0.0375(3) 0.0629(4) -0.0059(3) 0.0089(3) -0.0017(2)
C1S 0.0357(11) 0.0254(10) 0.0330(11) -0.0008(9) 0.0133(9) -0.0035(9)

loop_
_atom_site_label
_atom_site_type_symbol
_atom_site_fract_x
_atom_site_fract_y
_atom_site_fract_z
_atom_site_U_iso_or_equiv
_atom_site_thermal_displace_type
_atom_site_occupancy
_atom_site_calc_flag
_atom_site_refinement_flags
_atom_site_disorder_group
Ni1 Ni 0.26295(2) -0.06697(2) 1.15681(2) 0.01764(6) Uani 1 d . .
S1 S 0.11595(4) 0.03206(3) 1.15168(4) 0.02451(11) Uani 1 d . .
S2 S 0.24408(4) -0.12904(3) 1.31809(4) 0.02548(11) Uani 1 d . .
S3 S 0.37440(4) 0.05134(3) 1.25712(4) 0.02210(10) Uani 1 d . .
N1 N 0.27186(13) -0.02111(11) 1.01298(12) 0.0228(3) Uani 1 d . .
H1 H 0.27393(13) 0.04185(11) 1.01212(12) 0.027 Uiso 1 calc R .
N2 N 0.17736(13) -0.17434(11) 1.06887(13) 0.0233(3) Uani 1 d . .
H2 H 0.11560(13) -0.18050(11) 1.08342(13) 0.028 Uiso 1 calc R .
N3 N 0.39041(13) -0.14930(11) 1.15208(13) 0.0231(3) Uani 1 d . .
H3 H 0.43355(13) -0.15780(11) 1.21703(13) 0.028 Uiso 1 calc R .
C1 C 0.1741(2) -0.05412(14) 0.9380(2) 0.0266(4) Uani 1 d . .
H1A H 0.1787(2) -0.04626(14) 0.8687(2) 0.032 Uiso 1 calc R .
H1B H 0.1156(2) -0.01761(14) 0.9446(2) 0.032 Uiso 1 calc R .
C2 C 0.1560(2) -0.15536(14) 0.9567(2) 0.0264(4) Uani 1 d . .
H2A H 0.0842(2) -0.17162(14) 0.9207(2) 0.032 Uiso 1 calc R .
H2B H 0.2014(2) -0.19341(14) 0.9295(2) 0.032 Uiso 1 calc R .
C3 C 0.2412(2) -0.25875(13) 1.1029(2) 0.0282(4) Uani 1 d . .
H3A H 0.2125(2) -0.30946(13) 1.0564(2) 0.034 Uiso 1 calc R .
H3B H 0.2393(2) -0.27617(13) 1.1712(2) 0.034 Uiso 1 calc R .
C4 C 0.3538(2) -0.24081(13) 1.1045(2) 0.0281(4) Uani 1 d . .
H4A H 0.3985(2) -0.28933(13) 1.1433(2) 0.034 Uiso 1 calc R .
H4B H 0.3585(2) -0.24207(13) 1.0348(2) 0.034 Uiso 1 calc R .
C5 C 0.4451(2) -0.09397(15) 1.0917(2) 0.0273(4) Uani 1 d . .
H5A H 0.4978(2) -0.13183(15) 1.0753(2) 0.033 Uiso 1 calc R .
H5B H 0.4798(2) -0.04165(15) 1.1323(2) 0.033 Uiso 1 calc R .
C6 C 0.3676(2) -0.05945(15) 0.9930(2) 0.0271(4) Uani 1 d . .
H6A H 0.4002(2) -0.01175(15) 0.9628(2) 0.032 Uiso 1 calc R .
H6B H 0.3481(2) -0.11010(15) 0.9443(2) 0.032 Uiso 1 calc R .
C7 C 0.0842(2) 0.00543(15) 1.2698(2) 0.0295(4) Uani 1 d . .
H7A H 0.1225(2) 0.04714(15) 1.3236(2) 0.035 Uiso 1 calc R .
H7B H 0.0102(2) 0.01593(15) 1.2589(2) 0.035 Uiso 1 calc R .
C8 C 0.1106(2) -0.09400(15) 1.3049(2) 0.0297(4) Uani 1 d . .
H8A H 0.0636(2) -0.13499(15) 1.2561(2) 0.036 Uiso 1 calc R .
H8B H 0.0974(2) -0.10220(15) 1.3708(2) 0.036 Uiso 1 calc R .
C9 C 0.3202(2) -0.04808(15) 1.4133(2) 0.0298(4) Uani 1 d . .
H9A H 0.2742(2) 0.00008(15) 1.4244(2) 0.036 Uiso 1 calc R .
H9B H 0.3489(2) -0.08050(15) 1.4779(2) 0.036 Uiso 1 calc R .
C10 C 0.4092(2) -0.00331(14) 1.3821(2) 0.0274(4) Uani 1 d . .
H10A H 0.4613(2) -0.05040(14) 1.3838(2) 0.033 Uiso 1 calc R .
H10B H 0.4417(2) 0.04287(14) 1.4333(2) 0.033 Uiso 1 calc R .
C11 C 0.2846(2) 0.14153(13) 1.2699(2) 0.0266(4) Uani 1 d . .
H11A H 0.2677(2) 0.13254(13) 1.3339(2) 0.032 Uiso 1 calc R .
H11B H 0.3187(2) 0.20121(13) 1.2734(2) 0.032 Uiso 1 calc R .
C12 C 0.1837(2) 0.14232(13) 1.1811(2) 0.0280(4) Uani 1 d . .
H12A H 0.1998(2) 0.16383(13) 1.1200(2) 0.034 Uiso 1 calc R .
H12B H 0.1364(2) 0.18694(13) 1.1967(2) 0.034 Uiso 1 calc R .
Cl1 Cl 0.44705(4) 0.25224(3) 0.58850(4) 0.02618(11) Uani 1 d . .
O14 O 0.4429(2) 0.19866(14) 0.4995(2) 0.0618(6) Uani 1 d . .
O13 O 0.40949(14) 0.19995(13) 0.6599(2) 0.0516(5) Uani 1 d . .
O12 O 0.3867(2) 0.33402(12) 0.55823(15) 0.0493(5) Uani 1 d . .
O11 O 0.55381(14) 0.2755(2) 0.6387(2) 0.0598(6) Uani 1 d . .
Cl2 Cl 0.06705(4) 0.23277(4) 0.42401(4) 0.03232(12) Uani 1 d . .
O24 O 0.16839(14) 0.19240(15) 0.4430(2) 0.0546(5) Uani 1 d . .
O23 O 0.0010(2) 0.20582(13) 0.32439(15) 0.0569(5) Uani 1 d . .
O22 O 0.0223(2) 0.20142(14) 0.5017(2) 0.0576(5) Uani 1 d . .
O21 O 0.0715(2) 0.33220(12) 0.42782(15) 0.0607(6) Uani 1 d . .
Cl2 Cl -0.34069(5) 0.01419(4) 0.30044(5) 0.04368(15) Uani 1 d . .
Cl1 Cl -0.20659(6) -0.11810(4) 0.24107(5) 0.0505(2) Uani 1 d . .
Cl3 Cl -0.12103(5) 0.00861(4) 0.40924(6) 0.04453(15) Uani 1 d . .
C1S C -0.2303(2) -0.05865(15) 0.3446(2) 0.0307(5) Uani 1 d . .
H1S H -0.2438(2) -0.10391(15) 0.3928(2) 0.037 Uiso 1 calc R .

loop_
_atom_type_symbol
_atom_type_description
_atom_type_scat_dispersion_real
_atom_type_scat_dispersion_imag
_atom_type_scat_source
C C 0.0033 0.0016 'International Tables Vol C Tables 4.2.6.8 and 6.1.1.4'
H H 0.0000 0.0000 'International Tables Vol C Tables 4.2.6.8 and 6.1.1.4'
N N 0.0061 0.0033 'International Tables Vol C Tables 4.2.6.8 and 6.1.1.4'
O O 0.0106 0.0060 'International Tables Vol C Tables 4.2.6.8 and 6.1.1.4'
S S 0.1246 0.1234 'International Tables Vol C Tables 4.2.6.8 and 6.1.1.4'
Cl Cl 0.1484 0.1585 'International Tables Vol C Tables 4.2.6.8 and 6.1.1.4'
Ni Ni 0.3393 1.1124 'International Tables Vol C Tables 4.2.6.8 and 6.1.1.4'

loop_
_geom_angle_atom_site_label_1
_geom_angle_atom_site_label_2
_geom_angle_atom_site_label_3
_geom_angle
_geom_angle_site_symmetry_1
_geom_angle_site_symmetry_3
_geom_angle_publ_flag
N2 Ni1 N3 82.80(6) . . ?
N2 Ni1 N1 82.68(6) . . ?
N3 Ni1 N1 83.06(6) . . ?
N2 Ni1 S3 175.41(5) . . ?
N3 Ni1 S3 92.65(5) . . ?
N1 Ni1 S3 96.20(5) . . ?
N2 Ni1 S1 96.83(5) . . ?
N3 Ni1 S1 176.31(5) . . ?
N1 Ni1 S1 93.25(5) . . ?
S3 Ni1 S1 87.67(2) . . ?
N2 Ni1 S2 93.29(5) . . ?
N3 Ni1 S2 96.93(5) . . ?
N1 Ni1 S2 175.94(5) . . ?
S3 Ni1 S2 87.86(2) . . ?
S1 Ni1 S2 86.76(2) . . ?
C12 S1 C7 102.84(10) . . ?
C12 S1 Ni1 99.36(7) . . ?
C7 S1 Ni1 104.48(7) . . ?
C8 S2 C9 102.65(10) . . ?
C8 S2 Ni1 99.74(7) . . ?
C9 S2 Ni1 102.62(7) . . ?
C10 S3 C11 102.51(10) . . ?
C10 S3 Ni1 99.65(7) . . ?
C11 S3 Ni1 104.26(7) . . ?
C1 N1 C6 112.8(2) . . ?
C1 N1 Ni1 104.96(11) . . ?
C6 N1 Ni1 109.93(12) . . ?
C1 N1 H1 109.70(10) . . ?
C6 N1 H1 109.70(10) . . ?
Ni1 N1 H1 109.70(4) . . ?
C3 N2 C2 112.9(2) . . ?
C3 N2 Ni1 105.32(12) . . ?
C2 N2 Ni1 110.94(11) . . ?
C3 N2 H2 109.19(10) . . ?
C2 N2 H2 109.19(10) . . ?
Ni1 N2 H2 109.19(4) . . ?
C5 N3 C4 112.9(2) . . ?
C5 N3 Ni1 104.52(12) . . ?
C4 N3 Ni1 110.50(12) . . ?
C5 N3 H3 109.59(10) . . ?
C4 N3 H3 109.59(11) . . ?
Ni1 N3 H3 109.59(5) . . ?
N1 C1 C2 110.4(2) . . ?
N1 C1 H1A 109.58(10) . . ?
C2 C1 H1A 109.58(11) . . ?
N1 C1 H1B 109.58(10) . . ?
C2 C1 H1B 109.58(11) . . ?
H1A C1 H1B 108.1 . . ?
N2 C2 C1 110.9(2) . . ?
N2 C2 H2A 109.46(10) . . ?
C1 C2 H2A 109.46(11) . . ?
N2 C2 H2B 109.46(10) . . ?
C1 C2 H2B 109.46(11) . . ?
H2A C2 H2B 108.1 . . ?
N2 C3 C4 110.0(2) . . ?
N2 C3 H3A 109.67(10) . . ?
C4 C3 H3A 109.67(11) . . ?
N2 C3 H3B 109.67(10) . . ?
C4 C3 H3B 109.67(12) . . ?
H3A C3 H3B 108.2 . . ?
N3 C4 C3 110.7(2) . . ?
N3 C4 H4A 109.49(10) . . ?
C3 C4 H4A 109.49(11) . . ?
N3 C4 H4B 109.49(11) . . ?
C3 C4 H4B 109.49(12) . . ?
H4A C4 H4B 108.1 . . ?
N3 C5 C6 110.3(2) . . ?
N3 C5 H5A 109.59(10) . . ?
C6 C5 H5A 109.59(11) . . ?
N3 C5 H5B 109.59(10) . . ?
C6 C5 H5B 109.59(11) . . ?
H5A C5 H5B 108.1 . . ?
N1 C6 C5 111.1(2) . . ?
N1 C6 H6A 109.42(10) . . ?
C5 C6 H6A 109.42(10) . . ?
N1 C6 H6B 109.42(10) . . ?
C5 C6 H6B 109.42(11) . . ?
H6A C6 H6B 108.0 . . ?
C8 C7 S1 112.60(14) . . ?
C8 C7 H7A 109.08(12) . . ?
S1 C7 H7A 109.08(7) . . ?
C8 C7 H7B 109.08(11) . . ?
S1 C7 H7B 109.08(7) . . ?
H7A C7 H7B 107.8 . . ?
C7 C8 S2 115.08(14) . . ?
C7 C8 H8A 108.50(12) . . ?
S2 C8 H8A 108.50(7) . . ?
C7 C8 H8B 108.50(11) . . ?
S2 C8 H8B 108.50(7) . . ?
H8A C8 H8B 107.5 . . ?
C10 C9 S2 113.21(14) . . ?
C10 C9 H9A 108.93(11) . . ?
S2 C9 H9A 108.93(7) . . ?
C10 C9 H9B 108.93(11) . . ?
S2 C9 H9B 108.93(7) . . ?
H9A C9 H9B 107.7 . . ?
C9 C10 S3 116.30(14) . . ?
C9 C10 H10A 108.21(11) . . ?
S3 C10 H10A 108.21(7) . . ?
C9 C10 H10B 108.21(11) . . ?
S3 C10 H10B 108.21(7) . . ?
H10A C10 H10B 107.4 . . ?
C12 C11 S3 112.70(14) . . ?
C12 C11 H11A 109.05(12) . . ?
S3 C11 H11A 109.05(7) . . ?
C12 C11 H11B 109.05(11) . . ?
S3 C11 H11B 109.05(7) . . ?
H11A C11 H11B 107.8 . . ?
C11 C12 S1 115.85(14) . . ?
C11 C12 H12A 108.32(12) . . ?
S1 C12 H12A 108.32(7) . . ?
C11 C12 H12B 108.32(11) . . ?
S1 C12 H12B 108.32(7) . . ?
H12A C12 H12B 107.4 . . ?
O12 Cl1 O14 109.21(12) . . ?
O12 Cl1 O11 110.23(13) . . ?
O14 Cl1 O11 108.44(14) . . ?
O12 Cl1 O13 110.52(11) . . ?
O14 Cl1 O13 110.88(13) . . ?
O11 Cl1 O13 107.52(11) . . ?
O24 Cl2 O22 108.63(12) . . ?
O24 Cl2 O23 110.31(12) . . ?
O22 Cl2 O23 109.59(14) . . ?
O24 Cl2 O21 111.97(14) . . ?
O22 Cl2 O21 108.10(13) . . ?
O23 Cl2 O21 108.19(12) . . ?
Cl1 C1S Cl3 110.45(12) . . ?
Cl1 C1S Cl2 110.45(13) . . ?
Cl3 C1S Cl2 109.23(11) . . ?
Cl1 C1S H1S 108.89(7) . . ?
Cl3 C1S H1S 108.89(8) . . ?
Cl2 C1S H1S 108.89(7) . . ?

loop_
_geom_bond_atom_site_label_1
_geom_bond_atom_site_label_2
_geom_bond_distance
_geom_bond_site_symmetry_2
_geom_bond_publ_flag
Ni1 N2 2.083(2) . ?
Ni1 N3 2.097(2) . ?
Ni1 N1 2.103(2) . ?
Ni1 S3 2.4094(5) . ?
Ni1 S1 2.4175(5) . ?
Ni1 S2 2.4525(6) . ?
S1 C12 1.818(2) . ?
S1 C7 1.821(2) . ?
S2 C8 1.815(2) . ?
S2 C9 1.818(2) . ?
S3 C10 1.807(2) . ?
S3 C11 1.816(2) . ?
N1 C1 1.480(2) . ?
N1 C6 1.493(2) . ?
N1 H1 0.91 . ?
N2 C3 1.482(3) . ?
N2 C2 1.494(3) . ?
N2 H2 0.91 . ?
N3 C5 1.485(3) . ?
N3 C4 1.490(2) . ?
N3 H3 0.91 . ?
C1 C2 1.516(3) . ?
C1 H1A 0.97 . ?
C1 H1B 0.97 . ?
C2 H2A 0.97 . ?
C2 H2B 0.97 . ?
C3 C4 1.524(3) . ?
C3 H3A 0.97 . ?
C3 H3B 0.97 . ?
C4 H4A 0.97 . ?
C4 H4B 0.97 . ?
C5 C6 1.518(3) . ?
C5 H5A 0.97 . ?
C5 H5B 0.97 . ?
C6 H6A 0.97 . ?
C6 H6B 0.97 . ?
C7 C8 1.522(3) . ?
C7 H7A 0.97 . ?
C7 H7B 0.97 . ?
C8 H8A 0.97 . ?
C8 H8B 0.97 . ?
C9 C10 1.523(3) . ?
C9 H9A 0.97 . ?
C9 H9B 0.97 . ?
C10 H10A 0.97 . ?
C10 H10B 0.97 . ?
C11 C12 1.523(3) . ?
C11 H11A 0.97 . ?
C11 H11B 0.97 . ?
C12 H12A 0.97 . ?
C12 H12B 0.97 . ?
Cl1 O12 1.422(2) . ?
Cl1 O14 1.424(2) . ?
Cl1 O11 1.430(2) . ?
Cl1 O13 1.434(2) . ?
Cl2 O24 1.428(2) . ?
Cl2 O22 1.434(2) . ?
Cl2 O23 1.436(2) . ?
Cl2 O21 1.438(2) . ?
Cl2 C1S 1.768(2) . ?
Cl1 C1S 1.758(2) . ?
Cl3 C1S 1.760(2) . ?
C1S H1S 0.98 . ?
